data_7235326
loop_
_publ_author_name
'Kumari, Kumkum'
'Allam, Bharat Kumar'
'Singh, Krishna Nand'

_publ_section_title
;
 A simple and sustainable tetrabutylammonium fluoride (TBAF)-catalyzed
 synthesis of azaarene-substituted 3-hydroxy-2-oxindoles through sp3 C--H
 functionalization
;
_journal_issue 38
_journal_name_full 'RSC Adv.'
_journal_page_first 19789
_journal_paper_doi 10.1039/C3RA47332E
_journal_volume 4
_journal_year 2014
_chemical_formula_moiety 'C17 H16 N2 O2'
_chemical_formula_sum 'C17 H16 N2 O2'
_chemical_formula_weight 280.32
_space_group_IT_number 14
_space_group_name_Hall '-P 2ybc'
_space_group_name_H-M_alt 'P 1 21/c 1'
_symmetry_cell_setting monoclinic
_symmetry_Int_Tables_number 14
_symmetry_space_group_name_Hall '-P 2ybc'
_symmetry_space_group_name_H-M 'P 1 21/c 1'
_atom_sites_solution_hydrogens geom
_atom_sites_solution_primary direct
_atom_sites_solution_secondary difmap
_audit_creation_method SHELXL-97
_cell_angle_alpha 90.00
_cell_angle_beta 94.09(4)
_cell_angle_gamma 90.00
_cell_formula_units_Z 4
_cell_length_a 9.949(4)
_cell_length_b 8.617(2)
_cell_length_c 16.845(13)
_cell_measurement_temperature 293(2)
_cell_volume 1440.5(13)
_computing_structure_refinement 'SHELXL-97 (Sheldrick, 1997)'
_diffrn_ambient_temperature 293(2)
_diffrn_measured_fraction_theta_full 0.997
_diffrn_measured_fraction_theta_max 0.817
_diffrn_radiation_monochromator graphite
_diffrn_radiation_type MoK\a
_diffrn_radiation_wavelength 0.71073
_diffrn_reflns_av_R_equivalents 0.0641
_diffrn_reflns_av_sigmaI/netI 0.0759
_diffrn_reflns_limit_h_max 11
_diffrn_reflns_limit_h_min -13
_diffrn_reflns_limit_k_max 10
_diffrn_reflns_limit_k_min -10
_diffrn_reflns_limit_l_max 21
_diffrn_reflns_limit_l_min -15
_diffrn_reflns_number 5934
_diffrn_reflns_theta_full 25.00
_diffrn_reflns_theta_max 29.42
_diffrn_reflns_theta_min 3.30
_diffrn_source 'fine-focus sealed tube'
_exptl_absorpt_coefficient_mu 0.086
_exptl_absorpt_correction_T_max 1.00000
_exptl_absorpt_correction_T_min 0.47619
_exptl_absorpt_correction_type multi-scan
_exptl_crystal_density_diffrn 1.293
_exptl_crystal_density_method 'not measured'
_exptl_crystal_F_000 592
_exptl_crystal_size_max 0.20
_exptl_crystal_size_mid 0.18
_exptl_crystal_size_min 0.16
_refine_diff_density_max 0.411
_refine_diff_density_min -0.356
_refine_diff_density_rms 0.071
_refine_ls_extinction_method none
_refine_ls_goodness_of_fit_ref 1.045
_refine_ls_hydrogen_treatment mixed
_refine_ls_matrix_type full
_refine_ls_number_parameters 190
_refine_ls_number_reflns 3983
_refine_ls_number_restraints 0
_refine_ls_restrained_S_all 1.045
_refine_ls_R_factor_all 0.1324
_refine_ls_R_factor_gt 0.0796
_refine_ls_shift/su_max 0.000
_refine_ls_shift/su_mean 0.000
_refine_ls_structure_factor_coef Fsqd
_refine_ls_weighting_details 'calc w=1/[\s^2^(Fo^2^)+(0.1477P)^2^+0.0000P] where P=(Fo^2^+2Fc^2^)/3'
_refine_ls_weighting_scheme calc
_refine_ls_wR_factor_gt 0.2242
_refine_ls_wR_factor_ref 0.2933
_reflns_number_gt 1732
_reflns_number_total 3983
_reflns_threshold_expression >2sigma(I)
_cod_data_source_file c3ra47332e2.cif
_cod_data_source_block BharatPa3n
_cod_original_cell_volume 1440.4(13)
_cod_original_sg_symbol_H-M 'P 21/c'
_cod_database_code 7235326

loop_
_symmetry_equiv_pos_as_xyz
'x, y, z'
'-x, y+1/2, -z+1/2'
'-x, -y, -z'
'x, -y-1/2, z-1/2'

loop_
_atom_site_label
_atom_site_type_symbol
_atom_site_fract_x
_atom_site_fract_y
_atom_site_fract_z
_atom_site_U_iso_or_equiv
_atom_site_adp_type
_atom_site_occupancy
_atom_site_symmetry_multiplicity
_atom_site_calc_flag
_atom_site_refinement_flags
O2 O 0.7047(2) 0.4552(2) 0.74405(13) 0.0577(7) Uani 1 1 d .
H2A H 0.7073 0.5495 0.7505 0.087 Uiso 1 1 calc R
O1 O 0.9341(2) 0.5364(2) 0.86029(16) 0.0655(8) Uani 1 1 d .
N1 N 0.9527(2) 0.2726(3) 0.84516(16) 0.0468(7) Uani 1 1 d .
N2 N 0.6569(3) 0.2297(3) 1.10976(16) 0.0603(8) Uani 1 1 d .
C5 C 0.7348(3) 0.3794(3) 0.81862(16) 0.0406(7) Uani 1 1 d .
C6 C 0.7331(3) 0.2031(3) 0.81205(15) 0.0411(7) Uani 1 1 d .
C11 C 0.8636(3) 0.1490(3) 0.82723(17) 0.0437(7) Uani 1 1 d .
C3 C 1.0962(3) 0.2568(4) 0.8696(2) 0.0615(9) Uani 1 1 d .
H3A H 1.1392 0.3573 0.8659 0.074 Uiso 1 1 calc R
H3B H 1.1372 0.1871 0.8331 0.074 Uiso 1 1 calc R
C7 C 0.6284(3) 0.1002(3) 0.79399(17) 0.0495(8) Uani 1 1 d .
H7 H 0.5405 0.1356 0.7838 0.059 Uiso 1 1 calc R
C13 C 0.6496(3) 0.3731(3) 0.95947(16) 0.0436(7) Uani 1 1 d .
C4 C 0.8857(3) 0.4092(3) 0.84413(18) 0.0471(8) Uani 1 1 d .
C17 C 0.5466(3) 0.2783(4) 0.9813(2) 0.0571(9) Uani 1 1 d .
H17 H 0.4724 0.2601 0.9457 0.069 Uiso 1 1 calc R
C12 C 0.6431(3) 0.4490(3) 0.87884(18) 0.0483(8) Uani 1 1 d .
H12A H 0.6659 0.5578 0.8859 0.058 Uiso 1 1 calc R
H12B H 0.5508 0.4439 0.8562 0.058 Uiso 1 1 calc R
C14 C 0.7562(3) 0.3930(4) 1.01611(19) 0.0550(8) Uani 1 1 d .
H14 H 0.8286 0.4556 1.0048 0.066 Uiso 1 1 calc R
C10 C 0.8931(4) -0.0080(3) 0.8242(2) 0.0567(9) Uani 1 1 d .
H10 H 0.9810 -0.0434 0.8338 0.068 Uiso 1 1 calc R
C8 C 0.6577(4) -0.0559(4) 0.7916(2) 0.0603(9) Uani 1 1 d .
H8 H 0.5885 -0.1265 0.7798 0.072 Uiso 1 1 calc R
C16 C 0.5533(4) 0.2107(4) 1.0554(2) 0.0632(9) Uani 1 1 d .
H16 H 0.4819 0.1483 1.0685 0.076 Uiso 1 1 calc R
C9 C 0.7888(4) -0.1099(4) 0.80651(19) 0.0606(10) Uani 1 1 d .
H9 H 0.8062 -0.2158 0.8045 0.073 Uiso 1 1 calc R
C15 C 0.7557(4) 0.3204(4) 1.08915(19) 0.0646(10) Uani 1 1 d .
H15 H 0.8288 0.3362 1.1258 0.077 Uiso 1 1 calc R
C2 C 1.1219(4) 0.1958(4) 0.9531(2) 0.0675(10) Uani 1 1 d .
H2 H 1.0756 0.2420 0.9929 0.081 Uiso 1 1 calc R
C1 C 1.2017(5) 0.0868(5) 0.9729(3) 0.0945(14) Uani 1 1 d .
H1A H 1.2498 0.0379 0.9346 0.113 Uiso 1 1 calc R
H1B H 1.2126 0.0551 1.0257 0.113 Uiso 1 1 calc R

loop_
_atom_site_aniso_label
_atom_site_aniso_U_11
_atom_site_aniso_U_22
_atom_site_aniso_U_33
_atom_site_aniso_U_23
_atom_site_aniso_U_13
_atom_site_aniso_U_12
O2 0.0945(17) 0.0425(11) 0.0355(12) 0.0095(9) 0.0005(11) 0.0008(10)
O1 0.0715(16) 0.0467(13) 0.0781(19) -0.0029(11) 0.0041(13) -0.0118(10)
N1 0.0503(16) 0.0433(13) 0.0474(16) 0.0030(11) 0.0077(11) 0.0019(10)
N2 0.090(2) 0.0581(16) 0.0335(15) -0.0015(12) 0.0100(14) -0.0128(15)
C5 0.0540(18) 0.0357(14) 0.0319(15) 0.0032(11) 0.0017(12) 0.0009(12)
C6 0.0584(18) 0.0405(15) 0.0249(14) 0.0032(11) 0.0065(12) 0.0004(13)
C11 0.0621(18) 0.0359(14) 0.0340(15) 0.0012(12) 0.0105(13) 0.0007(13)
C3 0.056(2) 0.065(2) 0.064(2) 0.0065(17) 0.0111(17) -0.0018(16)
C7 0.064(2) 0.0463(16) 0.0375(17) 0.0012(13) 0.0003(14) -0.0056(14)
C13 0.0588(18) 0.0402(15) 0.0319(15) -0.0037(12) 0.0040(13) 0.0069(13)
C4 0.062(2) 0.0446(16) 0.0345(16) 0.0032(13) 0.0051(13) -0.0065(13)
C17 0.054(2) 0.075(2) 0.0428(19) 0.0008(16) 0.0035(14) -0.0037(15)
C12 0.063(2) 0.0432(15) 0.0386(17) 0.0058(12) 0.0054(14) 0.0080(13)
C14 0.071(2) 0.0544(17) 0.0397(17) -0.0013(15) 0.0024(14) -0.0173(15)
C10 0.079(2) 0.0443(16) 0.049(2) 0.0029(14) 0.0126(17) 0.0048(16)
C8 0.088(3) 0.0523(19) 0.0402(19) -0.0007(14) 0.0027(16) -0.0182(18)
C16 0.076(2) 0.071(2) 0.044(2) 0.0018(17) 0.0148(17) -0.0138(17)
C9 0.106(3) 0.0361(15) 0.0409(18) -0.0027(13) 0.0121(18) 0.0016(17)
C15 0.086(2) 0.072(2) 0.0336(18) -0.0033(16) -0.0109(16) -0.0218(19)
C2 0.067(2) 0.075(2) 0.060(2) -0.001(2) -0.0036(17) 0.0042(18)
C1 0.114(4) 0.098(3) 0.071(3) 0.010(3) 0.000(3) 0.020(3)

loop_
_atom_type_symbol
_atom_type_description
_atom_type_scat_dispersion_real
_atom_type_scat_dispersion_imag
_atom_type_scat_source
C C 0.0033 0.0016 'International Tables Vol C Tables 4.2.6.8 and 6.1.1.4'
H H 0.0000 0.0000 'International Tables Vol C Tables 4.2.6.8 and 6.1.1.4'
N N 0.0061 0.0033 'International Tables Vol C Tables 4.2.6.8 and 6.1.1.4'
O O 0.0106 0.0060 'International Tables Vol C Tables 4.2.6.8 and 6.1.1.4'

loop_
_geom_angle_atom_site_label_1
_geom_angle_atom_site_label_2
_geom_angle_atom_site_label_3
_geom_angle
C5 O2 H2A 109.5
C4 N1 C11 110.7(3)
C4 N1 C3 123.7(3)
C11 N1 C3 125.3(2)
C15 N2 C16 116.3(3)
O2 C5 C6 113.0(2)
O2 C5 C12 107.8(2)
C6 C5 C12 115.7(2)
O2 C5 C4 107.8(2)
C6 C5 C4 101.0(2)
C12 C5 C4 111.2(2)
C7 C6 C11 120.3(3)
C7 C6 C5 131.2(3)
C11 C6 C5 108.4(2)
C6 C11 C10 121.3(3)
C6 C11 N1 110.7(2)
C10 C11 N1 128.0(3)
N1 C3 C2 113.1(3)
N1 C3 H3A 109.0
C2 C3 H3A 109.0
N1 C3 H3B 109.0
C2 C3 H3B 109.0
H3A C3 H3B 107.8
C8 C7 C6 118.3(3)
C8 C7 H7 120.8
C6 C7 H7 120.8
C17 C13 C14 115.8(3)
C17 C13 C12 120.8(3)
C14 C13 C12 123.3(3)
O1 C4 N1 126.4(3)
O1 C4 C5 124.6(3)
N1 C4 C5 109.0(2)
C16 C17 C13 120.2(3)
C16 C17 H17 119.9
C13 C17 H17 119.9
C13 C12 C5 116.0(2)
C13 C12 H12A 108.3
C5 C12 H12A 108.3
C13 C12 H12B 108.3
C5 C12 H12B 108.3
H12A C12 H12B 107.4
C15 C14 C13 120.4(3)
C15 C14 H14 119.8
C13 C14 H14 119.8
C9 C10 C11 118.2(3)
C9 C10 H10 120.9
C11 C10 H10 120.9
C7 C8 C9 121.3(3)
C7 C8 H8 119.4
C9 C8 H8 119.4
N2 C16 C17 123.7(3)
N2 C16 H16 118.2
C17 C16 H16 118.2
C10 C9 C8 120.6(3)
C10 C9 H9 119.7
C8 C9 H9 119.7
N2 C15 C14 123.5(3)
N2 C15 H15 118.2
C14 C15 H15 118.2
C1 C2 C3 124.7(4)
C1 C2 H2 117.6
C3 C2 H2 117.6
C2 C1 H1A 120.0
C2 C1 H1B 120.0
H1A C1 H1B 120.0

loop_
_geom_bond_atom_site_label_1
_geom_bond_atom_site_label_2
_geom_bond_distance
O2 C5 1.428(3)
O2 H2A 0.8200
O1 C4 1.221(3)
N1 C4 1.352(4)
N1 C11 1.405(4)
N1 C3 1.464(4)
N2 C15 1.321(4)
N2 C16 1.340(4)
C5 C6 1.524(4)
C5 C12 1.534(4)
C5 C4 1.553(4)
C6 C7 1.385(4)
C6 C11 1.386(4)
C11 C10 1.386(4)
C3 C2 1.506(5)
C3 H3A 0.9700
C3 H3B 0.9700
C7 C8 1.377(4)
C7 H7 0.9300
C13 C17 1.381(4)
C13 C14 1.386(4)
C13 C12 1.505(4)
C17 C16 1.375(5)
C17 H17 0.9300
C12 H12A 0.9700
C12 H12B 0.9700
C14 C15 1.380(4)
C14 H14 0.9300
C10 C9 1.375(5)
C10 H10 0.9300
C8 C9 1.391(5)
C8 H8 0.9300
C16 H16 0.9300
C9 H9 0.9300
C15 H15 0.9300
C2 C1 1.260(5)
C2 H2 0.9300
C1 H1A 0.9300
C1 H1B 0.9300

loop_
_geom_torsion_atom_site_label_1
_geom_torsion_atom_site_label_2
_geom_torsion_atom_site_label_3
_geom_torsion_atom_site_label_4
_geom_torsion
O2 C5 C6 C7 -67.4(4)
C12 C5 C6 C7 57.6(4)
C4 C5 C6 C7 177.7(3)
O2 C5 C6 C11 112.0(3)
C12 C5 C6 C11 -123.0(3)
C4 C5 C6 C11 -2.9(3)
C7 C6 C11 C10 0.5(4)
C5 C6 C11 C10 -179.0(3)
C7 C6 C11 N1 -179.2(2)
C5 C6 C11 N1 1.3(3)
C4 N1 C11 C6 1.2(3)
C3 N1 C11 C6 175.5(3)
C4 N1 C11 C10 -178.5(3)
C3 N1 C11 C10 -4.2(5)
C4 N1 C3 C2 101.2(4)
C11 N1 C3 C2 -72.3(4)
C11 C6 C7 C8 0.0(4)
C5 C6 C7 C8 179.4(3)
C11 N1 C4 O1 176.9(3)
C3 N1 C4 O1 2.6(5)
C11 N1 C4 C5 -3.2(3)
C3 N1 C4 C5 -177.5(3)
O2 C5 C4 O1 64.8(4)
C6 C5 C4 O1 -176.4(3)
C12 C5 C4 O1 -53.2(4)
O2 C5 C4 N1 -115.1(3)
C6 C5 C4 N1 3.7(3)
C12 C5 C4 N1 126.9(3)
C14 C13 C17 C16 0.3(5)
C12 C13 C17 C16 -179.5(3)
C17 C13 C12 C5 -105.7(3)
C14 C13 C12 C5 74.6(4)
O2 C5 C12 C13 174.1(2)
C6 C5 C12 C13 46.5(4)
C4 C5 C12 C13 -67.9(3)
C17 C13 C14 C15 0.0(5)
C12 C13 C14 C15 179.7(3)
C6 C11 C10 C9 -0.7(4)
N1 C11 C10 C9 178.9(3)
C6 C7 C8 C9 -0.3(4)
C15 N2 C16 C17 0.7(5)
C13 C17 C16 N2 -0.6(5)
C11 C10 C9 C8 0.4(5)
C7 C8 C9 C10 0.0(5)
C16 N2 C15 C14 -0.4(5)
C13 C14 C15 N2 0.0(5)
N1 C3 C2 C1 131.8(4)
